data_7213772
loop_
_publ_author_name
'Wang, La-Mei'
'Wang, Yan'
'Fan, Yong'
'Xiao, Li-Na'
'Hu, Yang-Yang'
'Gao, Zhong-Min'
'Zheng, Da-Fang'
'Cui, Xiao-Bing'
'Xu, Ji-Qing'

_publ_section_title
;
 The design, syntheses and characterization of a series of hybrids based
 on polyoxometalates and metal complexes
;
_journal_issue 3
_journal_name_full CrystEngComm
_journal_page_first 430
_journal_paper_doi 10.1039/c3ce41611a
_journal_volume 16
_journal_year 2014
_chemical_formula_sum 'C40 H37 Cu Mo12 N8 O41 Si'
_chemical_formula_weight 2528.69
_chemical_name_systematic
;
?
;
_space_group_IT_number 4
_symmetry_cell_setting monoclinic
_symmetry_space_group_name_Hall 'P 2yb'
_symmetry_space_group_name_H-M 'P 1 21 1'
_atom_sites_solution_hydrogens geom
_atom_sites_solution_primary direct
_atom_sites_solution_secondary difmap
_audit_creation_method SHELXL-97
_cell_angle_alpha 90.00
_cell_angle_beta 113.85(3)
_cell_angle_gamma 90.00
_cell_formula_units_Z 2
_cell_length_a 12.208(2)
_cell_length_b 22.960(5)
_cell_length_c 12.372(3)
_cell_measurement_temperature 293(2)
_cell_volume 3171.7(14)
_computing_structure_refinement 'SHELXL-97 (Sheldrick, 1997)'
_computing_structure_solution 'SHELXS-97 (Sheldrick, 1990)'
_diffrn_ambient_temperature 293(2)
_diffrn_measured_fraction_theta_full 0.990
_diffrn_measured_fraction_theta_max 0.990
_diffrn_radiation_monochromator graphite
_diffrn_radiation_source 'fine-focus sealed tube'
_diffrn_radiation_type MoK\a
_diffrn_radiation_wavelength 0.71073
_diffrn_reflns_av_R_equivalents 0.0636
_diffrn_reflns_av_sigmaI/netI 0.0793
_diffrn_reflns_limit_h_max 14
_diffrn_reflns_limit_h_min -14
_diffrn_reflns_limit_k_max 27
_diffrn_reflns_limit_k_min -27
_diffrn_reflns_limit_l_max 14
_diffrn_reflns_limit_l_min -14
_diffrn_reflns_number 31375
_diffrn_reflns_theta_full 25.34
_diffrn_reflns_theta_max 25.34
_diffrn_reflns_theta_min 1.77
_exptl_absorpt_coefficient_mu 2.741
_exptl_absorpt_correction_T_max 0.6530
_exptl_absorpt_correction_T_min 0.5037
_exptl_absorpt_correction_type empirical
_exptl_crystal_density_diffrn 2.648
_exptl_crystal_density_method 'not measured'
_exptl_crystal_F_000 2416
_exptl_crystal_size_max 0.29
_exptl_crystal_size_mid 0.22
_exptl_crystal_size_min 0.17
_refine_diff_density_max 1.889
_refine_diff_density_min -1.663
_refine_diff_density_rms 0.195
_refine_ls_abs_structure_details 'Flack H D (1983), Acta Cryst. A39, 876-881'
_refine_ls_abs_structure_Flack -0.19(4)
_refine_ls_extinction_method none
_refine_ls_goodness_of_fit_ref 1.015
_refine_ls_hydrogen_treatment constr
_refine_ls_matrix_type full
_refine_ls_number_parameters 928
_refine_ls_number_reflns 11069
_refine_ls_number_restraints 7
_refine_ls_restrained_S_all 1.015
_refine_ls_R_factor_all 0.0567
_refine_ls_R_factor_gt 0.0525
_refine_ls_shift/su_max 0.001
_refine_ls_shift/su_mean 0.000
_refine_ls_structure_factor_coef Fsqd
_refine_ls_weighting_details 'calc w=1/[\s^2^(Fo^2^)+(0.0621P)^2^+24.6637P] where P=(Fo^2^+2Fc^2^)/3'
_refine_ls_weighting_scheme calc
_refine_ls_wR_factor_gt 0.1274
_refine_ls_wR_factor_ref 0.1321
_reflns_number_gt 10310
_reflns_number_total 11069
_reflns_threshold_expression >2sigma(I)
_cod_data_source_file c3ce41611a.txt
_cod_data_source_block k
_cod_original_cell_volume 3171.8(11)
_cod_original_sg_symbol_H-M p2(1)
_cod_database_code 7213772

loop_
_symmetry_equiv_pos_as_xyz
'x, y, z'
'-x, y+1/2, -z'

loop_
_atom_site_label
_atom_site_type_symbol
_atom_site_fract_x
_atom_site_fract_y
_atom_site_fract_z
_atom_site_U_iso_or_equiv
_atom_site_adp_type
_atom_site_occupancy
_atom_site_symmetry_multiplicity
_atom_site_calc_flag
_atom_site_refinement_flags
Mo1 Mo 1.69209(9) 0.17170(4) 1.15203(9) 0.0181(2) Uani 1 1 d .
Mo2 Mo 1.55476(10) 0.42481(4) 1.39006(10) 0.0217(2) Uani 1 1 d .
Mo3 Mo 1.51821(9) 0.42411(4) 1.10387(10) 0.0201(2) Uani 1 1 d .
Mo4 Mo 1.73067(10) 0.17482(4) 1.46534(10) 0.0218(2) Uani 1 1 d .
Mo5 Mo 1.87007(9) 0.39182(4) 1.45205(10) 0.0206(2) Uani 1 1 d .
Mo6 Mo 1.45656(10) 0.22849(4) 1.41125(10) 0.0206(2) Uani 1 1 d .
Mo7 Mo 1.81924(9) 0.36669(4) 1.16518(10) 0.0200(2) Uani 1 1 d .
Mo8 Mo 1.70346(10) 0.30229(4) 1.58675(9) 0.0202(2) Uani 1 1 d .
Mo9 Mo 1.40270(9) 0.20354(4) 1.09839(10) 0.0194(2) Uani 1 1 d .
Mo10 Mo 1.93372(9) 0.26115(5) 1.37215(10) 0.0233(2) Uani 1 1 d .
Mo11 Mo 1.33297(9) 0.34722(4) 1.18793(10) 0.0185(2) Uani 1 1 d .
Mo12 Mo 1.55190(10) 0.28268(4) 0.97171(9) 0.0214(2) Uani 1 1 d .
Si1 Si 1.6307(3) 0.29774(15) 1.2793(3) 0.0177(6) Uani 1 1 d .
Cu1 Cu 1.0554(2) 0.56407(9) 0.8921(2) 0.0585(6) Uani 1 1 d .
O19 O 1.1854(8) 0.3568(4) 1.1563(9) 0.039(2) Uani 1 1 d .
O18 O 1.5365(9) 0.2887(5) 0.8310(8) 0.037(2) Uani 1 1 d .
O17 O 1.7233(8) 0.4277(4) 1.4139(8) 0.030(2) Uani 1 1 d .
O16 O 2.0645(9) 0.2291(4) 1.4017(9) 0.038(2) Uani 1 1 d .
O15 O 1.3520(8) 0.1936(4) 1.4394(9) 0.035(2) Uani 1 1 d .
O14 O 1.7383(9) 0.3205(4) 1.7297(8) 0.034(2) Uani 1 1 d .
O13 O 1.5870(7) 0.2538(3) 1.1675(7) 0.0203(18) Uani 1 1 d .
O12 O 1.7470(9) 0.1076(4) 1.1311(9) 0.036(2) Uani 1 1 d .
O11 O 1.6801(8) 0.4160(4) 1.1424(9) 0.035(2) Uani 1 1 d .
O10 O 1.5951(9) 0.3694(4) 1.5060(9) 0.035(2) Uani 1 1 d .
O9 O 1.5429(9) 0.4850(4) 1.4609(9) 0.033(2) Uani 1 1 d .
O8 O 1.7669(9) 0.2280(4) 1.6057(8) 0.032(2) Uani 1 1 d .
O7 O 1.9816(8) 0.3261(4) 1.4708(8) 0.031(2) Uani 1 1 d .
O6 O 1.3349(7) 0.2814(4) 1.1032(8) 0.027(2) Uani 1 1 d .
O5 O 1.3916(8) 0.4061(3) 1.3159(8) 0.028(2) Uani 1 1 d .
O4 O 1.8826(9) 0.4066(5) 1.0915(10) 0.045(3) Uani 1 1 d .
O3 O 1.5001(7) 0.3525(4) 1.0023(8) 0.028(2) Uani 1 1 d .
O2 O 1.4270(9) 0.1938(4) 1.2510(9) 0.034(2) Uani 1 1 d .
O1 O 1.5294(8) 0.4647(4) 1.2347(8) 0.028(2) Uani 1 1 d .
O38 O 1.2793(9) 0.1637(4) 1.0249(9) 0.038(2) Uani 1 1 d .
O37 O 1.6300(7) 0.2632(4) 1.3947(8) 0.0238(19) Uani 1 1 d .
O36 O 1.5412(7) 0.3530(3) 1.2503(7) 0.0182(17) Uani 1 1 d .
O35 O 1.3767(9) 0.2920(4) 1.3260(9) 0.033(2) Uani 1 1 d .
O34 O 1.8280(8) 0.2140(4) 1.2320(8) 0.028(2) Uani 1 1 d .
O33 O 1.3522(8) 0.4002(4) 1.0855(8) 0.030(2) Uani 1 1 d .
O32 O 1.9649(9) 0.4365(5) 1.5575(9) 0.043(3) Uani 1 1 d .
O31 O 1.6493(8) 0.2081(4) 1.0081(8) 0.029(2) Uani 1 1 d .
O30 O 1.9436(8) 0.3151(4) 1.2446(9) 0.034(2) Uani 1 1 d .
O29 O 1.6958(8) 0.1548(4) 1.3131(9) 0.034(2) Uani 1 1 d .
O28 O 1.8028(10) 0.1150(4) 1.5410(9) 0.040(3) Uani 1 1 d .
O27 O 1.7649(7) 0.3211(3) 1.3067(7) 0.0191(18) Uani 1 1 d .
O26 O 1.8690(8) 0.2194(4) 1.4556(8) 0.032(2) Uani 1 1 d .
O25 O 1.8171(8) 0.3408(4) 1.5542(9) 0.033(2) Uani 1 1 d .
O24 O 1.4237(9) 0.2383(4) 0.9575(8) 0.032(2) Uani 1 1 d .
O23 O 1.4775(9) 0.4753(4) 0.9996(9) 0.035(2) Uani 1 1 d .
O22 O 1.7180(8) 0.3178(4) 1.0571(9) 0.033(2) Uani 1 1 d .
N4 N 0.9570(13) 0.5678(5) 0.7176(11) 0.044(3) Uani 1 1 d .
O21 O 1.5428(9) 0.2649(4) 1.5522(9) 0.036(2) Uani 1 1 d .
O20 O 1.5205(9) 0.1487(4) 1.0987(8) 0.031(2) Uani 1 1 d .
O40 O 1.5791(9) 0.1643(4) 1.4643(9) 0.035(2) Uani 1 1 d .
O39 O 1.8895(8) 0.4148(4) 1.3175(8) 0.032(2) Uani 1 1 d .
C34 C 1.3527(12) 0.4317(7) 0.5724(13) 0.034(3) Uani 1 1 d .
C33 C 1.4577(15) 0.4574(6) 0.6685(15) 0.040(4) Uani 1 1 d .
C19 C 0.6266(14) 0.6101(7) 0.3104(13) 0.041(4) Uani 1 1 d .
H19A H 0.6008 0.6258 0.3653 0.049 Uiso 1 1 calc R
N5 N 1.1707(11) 0.5706(5) 1.0598(10) 0.031(3) Uani 1 1 d .
C26 C 1.1044(13) 0.6684(5) 1.0188(12) 0.027(3) Uani 1 1 d .
C25 C 1.1852(12) 0.6263(6) 1.1027(12) 0.030(3) Uani 1 1 d .
N3 N 0.5949(11) 0.5925(5) 0.1115(11) 0.037(3) Uani 1 1 d .
N6 N 1.0272(12) 0.6474(4) 0.9169(11) 0.037(3) Uani 1 1 d .
C3 C 1.1359(15) 0.3079(6) 0.7702(14) 0.040(4) Uani 1 1 d .
C30 C 0.9421(14) 0.6803(6) 0.8396(15) 0.044(4) Uani 1 1 d .
H30A H 0.8872 0.6635 0.7706 0.053 Uiso 1 1 calc R
C27 C 1.1070(14) 0.7288(6) 1.0424(14) 0.038(3) Uani 1 1 d .
H27A H 1.1662 0.7448 1.1099 0.045 Uiso 1 1 calc R
C13 C 0.7338(12) 0.5785(5) 0.3481(11) 0.027(3) Uani 1 1 d .
C4 C 1.1186(13) 0.3680(6) 0.8037(12) 0.034(3) Uani 1 1 d .
C12 C 0.7625(13) 0.5517(6) 0.2646(13) 0.036(3) Uani 1 1 d .
H12A H 0.8306 0.5285 0.2886 0.043 Uiso 1 1 calc R
C14 C 0.8106(13) 0.5734(6) 0.4769(13) 0.037(3) Uani 1 1 d .
N7 N 1.6662(16) 0.5048(7) 0.8477(14) 0.061(4) Uani 1 1 d .
N2 N 1.0922(13) 0.4805(5) 0.8699(12) 0.045(4) Uani 1 1 d .
C20 C 0.5613(12) 0.6175(6) 0.1940(15) 0.042(4) Uani 1 1 d .
H20A H 0.4921 0.6400 0.1690 0.051 Uiso 1 1 calc R
C5 C 1.2026(14) 0.4100(6) 0.8184(14) 0.042(4) Uani 1 1 d .
H5A H 1.2709 0.4010 0.8060 0.051 Uiso 1 1 calc R
C21 C 1.2286(15) 0.5276(8) 1.1320(13) 0.049(4) Uani 1 1 d .
H21A H 1.2160 0.4897 1.1030 0.059 Uiso 1 1 calc R
C11 C 0.6942(15) 0.5582(7) 0.1471(13) 0.043(4) Uani 1 1 d .
H11A H 0.7152 0.5395 0.0916 0.051 Uiso 1 1 calc R
C39 C 1.5478(14) 0.4220(7) 0.7427(14) 0.046(4) Uani 1 1 d .
H39A H 1.5440 0.3817 0.7330 0.055 Uiso 1 1 calc R
C37 C 1.2422(14) 0.3465(8) 0.4638(15) 0.047(4) Uani 1 1 d .
H37A H 1.2376 0.3061 0.4575 0.056 Uiso 1 1 calc R
C15 C 0.9364(15) 0.5812(7) 0.5149(13) 0.047(4) Uani 1 1 d .
H15A H 0.9728 0.5883 0.4631 0.056 Uiso 1 1 calc R
C29 C 0.9330(16) 0.7400(7) 0.8598(16) 0.048(4) Uani 1 1 d .
H29A H 0.8722 0.7630 0.8071 0.057 Uiso 1 1 calc R
C8 C 1.0224(14) 0.3840(7) 0.8283(16) 0.047(4) Uani 1 1 d .
H8A H 0.9654 0.3561 0.8237 0.056 Uiso 1 1 calc R
C17 C 0.8324(16) 0.5604(8) 0.6759(14) 0.051(4) Uani 1 1 d .
H17A H 0.7979 0.5533 0.7293 0.061 Uiso 1 1 calc R
C35 C 1.2547(16) 0.4665(9) 0.4997(18) 0.060(5) Uani 1 1 d .
H35A H 1.2534 0.5063 0.5138 0.072 Uiso 1 1 calc R
C2 C 1.2152(19) 0.2935(8) 0.7220(17) 0.065(6) Uani 1 1 d .
H2A H 1.2639 0.3231 0.7145 0.078 Uiso 1 1 calc R
N8 N 1.1528(15) 0.3809(7) 0.3915(14) 0.062(4) Uani 1 1 d .
C23 C 1.3281(17) 0.5949(9) 1.2874(14) 0.057(5) Uani 1 1 d .
H23A H 1.3847 0.6031 1.3631 0.069 Uiso 1 1 calc R
C40 C 1.6464(16) 0.4488(8) 0.8343(17) 0.062(5) Uani 1 1 d .
H40A H 1.7018 0.4244 0.8896 0.075 Uiso 1 1 calc R
C24 C 1.2661(14) 0.6388(8) 1.2149(13) 0.044(4) Uani 1 1 d .
H24A H 1.2785 0.6772 1.2413 0.052 Uiso 1 1 calc R
C38 C 1.3400(14) 0.3738(8) 0.5469(14) 0.046(4) Uani 1 1 d .
H38A H 1.4046 0.3501 0.5905 0.056 Uiso 1 1 calc R
C32 C 1.4720(18) 0.5167(8) 0.6821(18) 0.065(6) Uani 1 1 d .
H32A H 1.4170 0.5427 0.6307 0.078 Uiso 1 1 calc R
C22 C 1.3058(15) 0.5363(8) 1.2467(16) 0.051(4) Uani 1 1 d .
H22A H 1.3424 0.5052 1.2963 0.061 Uiso 1 1 calc R
C6 C 1.1869(14) 0.4657(6) 0.8514(17) 0.048(5) Uani 1 1 d .
H6A H 1.2453 0.4936 0.8609 0.058 Uiso 1 1 calc R
C28 C 1.0204(17) 0.7629(7) 0.9635(17) 0.055(5) Uani 1 1 d .
H28A H 1.0193 0.8024 0.9789 0.066 Uiso 1 1 calc R
C18 C 0.7626(15) 0.5635(6) 0.5597(14) 0.041(4) Uani 1 1 d .
H18A H 0.6803 0.5590 0.5341 0.049 Uiso 1 1 calc R
C7 C 1.0086(18) 0.4395(7) 0.8593(16) 0.055(5) Uani 1 1 d .
H7A H 0.9415 0.4494 0.8732 0.066 Uiso 1 1 calc R
C16 C 1.0004(14) 0.5771(6) 0.6373(14) 0.044(4) Uani 1 1 d .
H16A H 1.0831 0.5814 0.6653 0.052 Uiso 1 1 calc R
N1 N 1.1555(17) 0.1954(7) 0.6920(17) 0.080(6) Uani 1 1 d .
C9 C 1.0601(19) 0.2630(8) 0.774(2) 0.071(6) Uani 1 1 d .
H9A H 1.0006 0.2699 0.8010 0.085 Uiso 1 1 calc R
C10 C 1.077(2) 0.2047(9) 0.733(2) 0.091(8) Uani 1 1 d .
H10A H 1.0290 0.1741 0.7383 0.110 Uiso 1 1 calc R
C36 C 1.1601(17) 0.4401(10) 0.406(2) 0.070(6) Uani 1 1 d .
H36A H 1.1005 0.4634 0.3529 0.084 Uiso 1 1 calc R
C1 C 1.229(2) 0.2387(9) 0.684(2) 0.082(7) Uani 1 1 d .
H1A H 1.2854 0.2313 0.6531 0.098 Uiso 1 1 calc R
C31 C 1.576(2) 0.5359(10) 0.779(3) 0.108(10) Uani 1 1 d .
H31A H 1.5794 0.5755 0.7963 0.129 Uiso 1 1 calc R
OW1 O 0.8906(15) 0.5466(8) 0.9755(15) 0.097(5) Uani 1 1 d U

loop_
_atom_site_aniso_label
_atom_site_aniso_U_11
_atom_site_aniso_U_22
_atom_site_aniso_U_33
_atom_site_aniso_U_23
_atom_site_aniso_U_13
_atom_site_aniso_U_12
Mo1 0.0178(5) 0.0159(5) 0.0168(5) -0.0024(4) 0.0030(4) 0.0022(4)
Mo2 0.0267(6) 0.0112(4) 0.0232(6) -0.0034(4) 0.0058(5) -0.0023(4)
Mo3 0.0177(5) 0.0140(5) 0.0206(6) 0.0086(4) -0.0006(4) -0.0022(4)
Mo4 0.0275(6) 0.0145(5) 0.0198(6) 0.0079(4) 0.0057(5) 0.0033(4)
Mo5 0.0174(5) 0.0195(5) 0.0187(6) -0.0030(4) 0.0009(4) -0.0068(4)
Mo6 0.0221(6) 0.0152(5) 0.0255(6) 0.0056(4) 0.0108(5) -0.0017(4)
Mo7 0.0152(5) 0.0218(5) 0.0203(6) 0.0053(4) 0.0043(4) -0.0029(4)
Mo8 0.0258(6) 0.0176(5) 0.0140(5) 0.0010(4) 0.0047(5) -0.0012(4)
Mo9 0.0188(5) 0.0143(5) 0.0204(6) -0.0037(4) 0.0032(5) -0.0067(4)
Mo10 0.0147(5) 0.0251(5) 0.0249(6) 0.0064(5) 0.0027(5) 0.0032(4)
Mo11 0.0124(5) 0.0141(5) 0.0253(6) 0.0014(4) 0.0038(4) -0.0022(4)
Mo12 0.0248(6) 0.0206(5) 0.0135(5) 0.0007(4) 0.0023(5) -0.0039(4)
Si1 0.0178(15) 0.0159(14) 0.0143(16) 0.0012(12) 0.0012(12) -0.0017(12)
Cu1 0.0730(16) 0.0369(11) 0.0426(13) -0.0056(10) -0.0005(12) 0.0103(11)
O19 0.023(5) 0.031(5) 0.049(7) -0.001(5) 0.001(5) 0.002(4)
O18 0.043(6) 0.044(6) 0.024(5) -0.007(5) 0.014(5) -0.009(5)
O17 0.031(5) 0.028(5) 0.025(5) 0.004(4) 0.007(4) -0.014(4)
O16 0.032(6) 0.037(5) 0.043(6) 0.008(5) 0.013(5) 0.016(4)
O15 0.030(5) 0.024(5) 0.051(7) 0.009(4) 0.016(5) -0.013(4)
O14 0.035(6) 0.049(6) 0.016(5) 0.006(4) 0.008(4) 0.006(5)
O13 0.013(4) 0.013(4) 0.026(5) 0.000(3) -0.001(4) 0.002(3)
O12 0.050(6) 0.024(5) 0.039(6) -0.006(4) 0.022(5) 0.001(4)
O11 0.027(5) 0.024(5) 0.044(6) 0.008(4) 0.003(5) -0.007(4)
O10 0.039(6) 0.019(5) 0.051(7) 0.006(4) 0.024(5) -0.005(4)
O9 0.042(6) 0.013(4) 0.040(6) -0.008(4) 0.012(5) 0.002(4)
O8 0.039(6) 0.024(5) 0.032(6) 0.000(4) 0.012(5) 0.003(4)
O7 0.025(5) 0.036(5) 0.029(6) 0.000(4) 0.007(4) -0.002(4)
O6 0.021(5) 0.023(4) 0.025(5) 0.008(4) -0.002(4) -0.003(4)
O5 0.028(5) 0.011(4) 0.044(6) 0.000(4) 0.014(5) -0.001(3)
O4 0.035(6) 0.052(7) 0.056(7) 0.011(6) 0.026(6) -0.009(5)
O3 0.015(4) 0.020(4) 0.041(6) 0.002(4) 0.003(4) -0.006(4)
O2 0.044(6) 0.023(5) 0.039(6) -0.005(4) 0.020(5) -0.010(4)
O1 0.027(5) 0.024(5) 0.033(6) 0.005(4) 0.010(4) -0.001(4)
O38 0.033(5) 0.022(5) 0.049(7) -0.012(4) 0.007(5) -0.014(4)
O37 0.027(5) 0.020(4) 0.029(5) 0.006(4) 0.016(4) -0.002(4)
O36 0.012(4) 0.016(4) 0.021(5) 0.000(3) 0.002(3) -0.002(3)
O35 0.037(6) 0.020(4) 0.044(6) 0.006(4) 0.018(5) 0.005(4)
O34 0.030(5) 0.019(4) 0.036(6) 0.000(4) 0.013(4) -0.002(4)
O33 0.030(5) 0.019(4) 0.034(5) 0.006(4) 0.006(4) -0.004(4)
O32 0.040(6) 0.040(6) 0.036(6) -0.005(5) 0.002(5) -0.012(5)
O31 0.022(5) 0.029(5) 0.033(6) -0.001(4) 0.009(4) -0.001(4)
O30 0.031(5) 0.035(5) 0.037(6) 0.006(4) 0.012(5) 0.003(4)
O29 0.025(5) 0.032(5) 0.044(6) -0.002(4) 0.014(5) -0.006(4)
O28 0.051(7) 0.025(5) 0.040(6) 0.003(5) 0.013(5) 0.009(5)
O27 0.024(5) 0.021(4) 0.010(4) 0.006(3) 0.004(4) 0.009(3)
O26 0.034(5) 0.021(5) 0.032(6) 0.009(4) 0.003(4) 0.003(4)
O25 0.032(5) 0.022(5) 0.036(6) 0.005(4) 0.005(5) 0.001(4)
O24 0.040(6) 0.026(5) 0.031(6) 0.003(4) 0.017(5) -0.001(4)
O23 0.028(5) 0.023(5) 0.043(6) 0.016(4) 0.004(5) 0.006(4)
O22 0.018(5) 0.033(5) 0.037(6) 0.003(4) 0.001(4) -0.004(4)
N4 0.067(10) 0.028(7) 0.025(7) 0.000(6) 0.007(7) 0.001(6)
O21 0.043(6) 0.027(5) 0.040(6) 0.011(5) 0.017(5) 0.009(4)
O20 0.047(6) 0.022(5) 0.026(5) -0.006(4) 0.016(5) -0.014(4)
O40 0.038(6) 0.023(5) 0.043(6) 0.010(4) 0.014(5) -0.010(4)
O39 0.027(5) 0.033(5) 0.030(5) 0.004(4) 0.005(4) 0.000(4)
C34 0.017(6) 0.047(9) 0.039(9) 0.005(7) 0.013(6) 0.008(6)
C33 0.063(11) 0.016(6) 0.061(11) 0.007(7) 0.047(10) 0.000(7)
C19 0.045(9) 0.045(9) 0.021(8) -0.006(7) 0.002(7) -0.004(7)
N5 0.048(7) 0.024(6) 0.020(6) -0.013(5) 0.014(6) 0.003(5)
C26 0.042(8) 0.017(6) 0.024(7) -0.008(5) 0.017(6) 0.007(6)
C25 0.030(7) 0.040(8) 0.023(7) -0.002(6) 0.014(6) 0.007(6)
N3 0.039(7) 0.036(6) 0.028(7) -0.003(6) 0.005(6) -0.016(6)
N6 0.054(8) 0.011(5) 0.050(8) 0.006(5) 0.026(7) 0.006(5)
C3 0.051(9) 0.022(7) 0.040(9) -0.012(7) 0.012(8) -0.008(6)
C30 0.044(9) 0.021(7) 0.058(11) 0.000(7) 0.011(8) 0.016(7)
C27 0.048(9) 0.025(7) 0.040(9) -0.012(7) 0.017(8) -0.002(6)
C13 0.036(8) 0.018(6) 0.014(7) 0.010(5) -0.004(6) 0.002(5)
C4 0.039(8) 0.032(7) 0.025(8) 0.001(6) 0.007(7) 0.001(6)
C12 0.028(8) 0.036(8) 0.031(9) 0.004(7) 0.000(7) -0.004(6)
C14 0.032(8) 0.032(8) 0.037(9) -0.012(7) 0.005(7) -0.010(6)
N7 0.081(13) 0.048(9) 0.051(10) -0.017(8) 0.024(9) -0.007(9)
N2 0.057(9) 0.018(6) 0.036(8) -0.009(5) -0.006(7) -0.002(6)
C20 0.018(7) 0.037(8) 0.061(11) 0.017(8) 0.004(7) 0.011(6)
C5 0.042(9) 0.035(9) 0.048(10) -0.009(7) 0.017(8) -0.004(7)
C21 0.056(11) 0.060(11) 0.016(8) 0.007(7) -0.002(7) 0.018(9)
C11 0.061(11) 0.035(8) 0.024(8) 0.000(7) 0.009(8) -0.011(8)
C39 0.046(10) 0.034(8) 0.042(10) -0.009(7) 0.002(8) -0.013(7)
C37 0.033(9) 0.056(10) 0.043(10) -0.010(9) 0.007(8) -0.007(8)
C15 0.046(10) 0.054(10) 0.022(8) -0.003(7) -0.006(7) -0.004(8)
C29 0.053(11) 0.027(8) 0.060(12) 0.008(8) 0.021(9) 0.020(7)
C8 0.042(9) 0.037(8) 0.071(12) 0.002(8) 0.033(9) -0.009(7)
C17 0.056(11) 0.050(10) 0.029(9) -0.004(8) -0.003(8) -0.002(8)
C35 0.039(10) 0.070(13) 0.071(14) 0.002(11) 0.021(10) -0.019(9)
C2 0.081(14) 0.047(11) 0.059(13) -0.014(10) 0.019(11) 0.017(10)
N8 0.065(11) 0.064(10) 0.051(10) 0.005(8) 0.019(8) -0.005(8)
C23 0.058(11) 0.091(15) 0.017(8) -0.010(9) 0.010(8) 0.014(11)
C40 0.042(10) 0.054(11) 0.062(13) -0.014(10) -0.009(9) -0.014(9)
C24 0.039(9) 0.056(10) 0.026(8) -0.028(8) 0.004(7) 0.000(7)
C38 0.034(9) 0.063(11) 0.038(9) -0.018(8) 0.011(7) -0.008(8)
C32 0.060(13) 0.041(10) 0.069(14) -0.009(9) 0.000(11) 0.004(9)
C22 0.044(10) 0.056(10) 0.053(11) 0.014(9) 0.020(9) 0.016(8)
C6 0.027(8) 0.024(7) 0.079(13) 0.003(8) 0.007(8) 0.001(6)
C28 0.079(13) 0.018(7) 0.079(14) 0.022(8) 0.044(11) 0.023(8)
C18 0.050(10) 0.029(7) 0.040(9) -0.009(7) 0.015(8) -0.020(7)
C7 0.074(13) 0.046(10) 0.063(12) -0.016(9) 0.047(11) -0.013(9)
C16 0.036(9) 0.034(8) 0.039(10) -0.009(7) -0.006(8) 0.007(7)
N1 0.069(12) 0.050(10) 0.091(14) -0.021(10) 0.000(11) 0.025(9)
C9 0.084(15) 0.039(10) 0.096(17) -0.005(11) 0.045(13) -0.009(10)
C10 0.12(2) 0.040(11) 0.13(2) -0.044(14) 0.072(19) -0.037(13)
C36 0.041(11) 0.074(14) 0.085(16) 0.009(12) 0.015(11) -0.009(10)
C1 0.096(18) 0.041(11) 0.100(19) -0.012(12) 0.031(15) 0.012(11)
C31 0.095(19) 0.051(13) 0.16(3) -0.070(17) 0.031(19) -0.027(13)
OW1 0.096(5) 0.098(6) 0.096(5) -0.001(2) 0.040(3) -0.002(2)

loop_
_atom_type_symbol
_atom_type_description
_atom_type_scat_dispersion_real
_atom_type_scat_dispersion_imag
_atom_type_scat_source
C C 0.0033 0.0016 'International Tables Vol C Tables 4.2.6.8 and 6.1.1.4'
H H 0.0000 0.0000 'International Tables Vol C Tables 4.2.6.8 and 6.1.1.4'
N N 0.0061 0.0033 'International Tables Vol C Tables 4.2.6.8 and 6.1.1.4'
O O 0.0106 0.0060 'International Tables Vol C Tables 4.2.6.8 and 6.1.1.4'
Si Si 0.0817 0.0704 'International Tables Vol C Tables 4.2.6.8 and 6.1.1.4'
Cu Cu 0.3201 1.2651 'International Tables Vol C Tables 4.2.6.8 and 6.1.1.4'
Mo Mo -1.6832 0.6857 'International Tables Vol C Tables 4.2.6.8 and 6.1.1.4'

loop_
_geom_angle_atom_site_label_1
_geom_angle_atom_site_label_2
_geom_angle_atom_site_label_3
_geom_angle
O12 Mo1 O34 102.5(5)
O12 Mo1 O31 102.9(4)
O34 Mo1 O31 97.1(4)
O12 Mo1 O20 98.5(4)
O34 Mo1 O20 156.9(4)
O31 Mo1 O20 87.2(4)
O12 Mo1 O29 97.6(4)
O34 Mo1 O29 85.1(4)
O31 Mo1 O29 158.3(4)
O20 Mo1 O29 82.9(4)
O12 Mo1 O13 171.2(4)
O34 Mo1 O13 86.3(3)
O31 Mo1 O13 76.2(3)
O20 Mo1 O13 72.6(3)
O29 Mo1 O13 82.4(4)
O9 Mo2 O10 102.5(5)
O9 Mo2 O5 98.3(4)
O10 Mo2 O5 96.9(4)
O9 Mo2 O17 101.6(4)
O10 Mo2 O17 88.4(4)
O5 Mo2 O17 157.7(4)
O9 Mo2 O1 96.3(4)
O10 Mo2 O1 160.5(4)
O5 Mo2 O1 85.1(4)
O17 Mo2 O1 82.9(4)
O9 Mo2 O36 166.1(4)
O10 Mo2 O36 90.3(4)
O5 Mo2 O36 74.6(3)
O17 Mo2 O36 83.8(3)
O1 Mo2 O36 71.5(3)
O23 Mo3 O1 102.6(5)
O23 Mo3 O11 103.0(5)
O1 Mo3 O11 97.7(4)
O23 Mo3 O33 97.6(4)
O1 Mo3 O33 87.2(4)
O11 Mo3 O33 157.1(4)
O23 Mo3 O3 99.7(5)
O1 Mo3 O3 156.2(4)
O11 Mo3 O3 85.1(4)
O33 Mo3 O3 81.8(4)
O23 Mo3 O36 169.9(4)
O1 Mo3 O36 74.4(3)
O11 Mo3 O36 87.1(3)
O33 Mo3 O36 72.7(3)
O3 Mo3 O36 82.2(3)
O28 Mo4 O29 102.7(5)
O28 Mo4 O40 101.1(5)
O29 Mo4 O40 98.3(4)
O28 Mo4 O26 100.6(5)
O29 Mo4 O26 85.3(4)
O40 Mo4 O26 156.7(4)
O28 Mo4 O8 97.5(4)
O29 Mo4 O8 157.4(4)
O40 Mo4 O8 87.5(4)
O26 Mo4 O8 81.2(4)
O28 Mo4 O37 169.1(4)
O29 Mo4 O37 88.0(4)
O40 Mo4 O37 74.9(3)
O26 Mo4 O37 82.2(3)
O8 Mo4 O37 72.4(3)
O32 Mo5 O39 102.9(5)
O32 Mo5 O17 102.5(5)
O39 Mo5 O17 96.1(4)
O32 Mo5 O7 98.5(5)
O39 Mo5 O7 89.5(4)
O17 Mo5 O7 156.4(4)
O32 Mo5 O25 99.3(5)
O39 Mo5 O25 157.2(4)
O17 Mo5 O25 84.0(4)
O7 Mo5 O25 82.1(4)
O32 Mo5 O27 170.9(4)
O39 Mo5 O27 75.0(4)
O17 Mo5 O27 86.6(3)
O7 Mo5 O27 72.8(3)
O25 Mo5 O27 82.2(3)
O15 Mo6 O35 103.3(4)
O15 Mo6 O21 102.5(5)
O35 Mo6 O21 98.7(4)
O15 Mo6 O40 96.4(4)
O35 Mo6 O40 157.4(4)
O21 Mo6 O40 87.6(4)
O15 Mo6 O2 99.6(4)
O35 Mo6 O2 84.7(4)
O21 Mo6 O2 156.2(4)
O40 Mo6 O2 81.1(4)
O15 Mo6 O37 168.5(4)
O35 Mo6 O37 88.2(4)
O21 Mo6 O37 74.7(4)
O40 Mo6 O37 72.5(3)
O2 Mo6 O37 81.8(3)
O4 Mo7 O22 105.4(5)
O4 Mo7 O30 100.2(5)
O22 Mo7 O30 99.5(4)
O4 Mo7 O11 99.7(5)
O22 Mo7 O11 87.6(4)
O30 Mo7 O11 156.3(4)
O4 Mo7 O39 95.2(5)
O22 Mo7 O39 157.8(4)
O30 Mo7 O39 84.7(4)
O11 Mo7 O39 80.7(4)
O4 Mo7 O27 166.7(5)
O22 Mo7 O27 87.7(4)
O30 Mo7 O27 74.9(3)
O11 Mo7 O27 82.8(3)
O39 Mo7 O27 72.3(3)
O14 Mo8 O25 102.6(5)
O14 Mo8 O8 100.4(4)
O25 Mo8 O8 99.1(4)
O14 Mo8 O10 99.6(4)
O25 Mo8 O10 85.7(4)
O8 Mo8 O10 157.9(4)
O14 Mo8 O21 97.9(5)
O25 Mo8 O21 156.8(4)
O8 Mo8 O21 87.5(4)
O10 Mo8 O21 80.4(4)
O14 Mo8 O37 168.6(4)
O25 Mo8 O37 88.6(4)
O8 Mo8 O37 75.2(4)
O10 Mo8 O37 83.4(4)
O21 Mo8 O37 71.5(3)
O38 Mo9 O2 103.3(5)
O38 Mo9 O20 98.8(4)
O2 Mo9 O20 96.4(4)
O38 Mo9 O6 102.3(4)
O2 Mo9 O6 88.5(4)
O20 Mo9 O6 156.7(4)
O38 Mo9 O24 98.5(5)
O2 Mo9 O24 157.8(4)
O20 Mo9 O24 84.5(4)
O6 Mo9 O24 82.5(4)
O38 Mo9 O13 167.6(4)
O2 Mo9 O13 87.3(4)
O20 Mo9 O13 73.4(3)
O6 Mo9 O13 84.1(3)
O24 Mo9 O13 71.6(3)
O16 Mo10 O26 104.1(5)
O16 Mo10 O7 101.0(5)
O26 Mo10 O7 98.2(4)
O16 Mo10 O34 100.2(5)
O26 Mo10 O34 86.0(4)
O7 Mo10 O34 156.6(4)
O16 Mo10 O30 95.0(4)
O26 Mo10 O30 159.4(4)
O7 Mo10 O30 85.4(4)
O34 Mo10 O30 83.0(4)
O16 Mo10 O27 166.9(4)
O26 Mo10 O27 89.0(4)
O7 Mo10 O27 75.8(4)
O34 Mo10 O27 81.4(3)
O30 Mo10 O27 72.2(3)
O19 Mo11 O33 100.1(5)
O19 Mo11 O6 103.3(4)
O33 Mo11 O6 96.7(4)
O19 Mo11 O5 95.9(4)
O33 Mo11 O5 89.6(4)
O6 Mo11 O5 158.3(4)
O19 Mo11 O35 99.7(5)
O33 Mo11 O35 159.3(4)
O6 Mo11 O35 84.6(4)
O5 Mo11 O35 82.3(4)
O19 Mo11 O36 168.1(4)
O33 Mo11 O36 76.5(3)
O6 Mo11 O36 88.4(3)
O5 Mo11 O36 72.8(3)
O35 Mo11 O36 82.9(3)
O18 Mo12 O24 102.4(5)
O18 Mo12 O3 103.9(5)
O24 Mo12 O3 99.0(4)
O18 Mo12 O31 96.3(4)
O24 Mo12 O31 87.3(4)
O3 Mo12 O31 156.9(4)
O18 Mo12 O22 100.1(4)
O24 Mo12 O22 155.7(4)
O3 Mo12 O22 84.3(4)
O31 Mo12 O22 81.3(4)
O18 Mo12 O13 167.9(4)
O24 Mo12 O13 74.7(4)
O3 Mo12 O13 88.2(4)
O31 Mo12 O13 71.9(3)
O22 Mo12 O13 81.4(3)
O36 Si1 O13 109.9(4)
O36 Si1 O27 108.7(4)
O13 Si1 O27 109.9(5)
O36 Si1 O37 109.4(5)
O13 Si1 O37 109.1(5)
O27 Si1 O37 109.8(4)
N5 Cu1 N6 82.0(5)
N5 Cu1 N4 170.1(6)
N6 Cu1 N4 93.4(5)
N5 Cu1 N2 96.4(5)
N6 Cu1 N2 177.4(6)
N4 Cu1 N2 87.9(5)
Mo5 O17 Mo2 150.8(5)
Si1 O13 Mo1 124.9(4)
Si1 O13 Mo9 123.4(5)
Mo1 O13 Mo9 92.9(3)
Si1 O13 Mo12 123.9(4)
Mo1 O13 Mo12 91.2(3)
Mo9 O13 Mo12 90.8(3)
Mo3 O11 Mo7 150.4(5)
Mo2 O10 Mo8 146.7(5)
Mo8 O8 Mo4 120.9(5)
Mo10 O7 Mo5 120.9(5)
Mo11 O6 Mo9 149.1(5)
Mo2 O5 Mo11 121.0(4)
Mo12 O3 Mo3 152.1(5)
Mo9 O2 Mo6 149.7(5)
Mo3 O1 Mo2 122.4(4)
Si1 O37 Mo6 124.3(5)
Si1 O37 Mo4 123.8(4)
Mo6 O37 Mo4 91.7(3)
Si1 O37 Mo8 124.2(5)
Mo6 O37 Mo8 91.7(3)
Mo4 O37 Mo8 91.5(3)
Si1 O36 Mo11 125.0(4)
Si1 O36 Mo2 123.2(4)
Mo11 O36 Mo2 91.5(3)
Si1 O36 Mo3 124.8(4)
Mo11 O36 Mo3 90.6(3)
Mo2 O36 Mo3 91.8(3)
Mo6 O35 Mo11 152.1(5)
Mo1 O34 Mo10 151.5(5)
Mo11 O33 Mo3 120.2(5)
Mo1 O31 Mo12 120.6(5)
Mo7 O30 Mo10 120.2(5)
Mo4 O29 Mo1 151.7(5)
Si1 O27 Mo10 123.5(4)
Si1 O27 Mo7 123.7(4)
Mo10 O27 Mo7 92.6(3)
Si1 O27 Mo5 125.0(4)
Mo10 O27 Mo5 90.5(3)
Mo7 O27 Mo5 91.7(3)
Mo10 O26 Mo4 150.7(5)
Mo8 O25 Mo5 152.6(5)
Mo12 O24 Mo9 122.8(5)
Mo7 O22 Mo12 150.9(6)
C16 N4 C17 116.7(14)
C16 N4 Cu1 124.7(12)
C17 N4 Cu1 118.6(11)
Mo6 O21 Mo8 122.0(5)
Mo9 O20 Mo1 121.0(4)
Mo4 O40 Mo6 120.9(4)
Mo5 O39 Mo7 121.0(5)
C38 C34 C35 114.6(15)
C38 C34 C33 124.0(14)
C35 C34 C33 121.4(15)
C32 C33 C39 118.4(17)
C32 C33 C34 121.4(16)
C39 C33 C34 120.0(13)
C20 C19 C13 119.5(14)
C21 N5 C25 118.9(13)
C21 N5 Cu1 127.4(10)
C25 N5 Cu1 113.6(9)
N6 C26 C27 120.2(13)
N6 C26 C25 116.7(11)
C27 C26 C25 123.1(13)
N5 C25 C24 121.1(14)
N5 C25 C26 113.4(12)
C24 C25 C26 125.5(14)
C11 N3 C20 119.8(13)
C26 N6 C30 121.8(12)
C26 N6 Cu1 113.4(9)
C30 N6 Cu1 124.8(11)
C2 C3 C9 115.6(16)
C2 C3 C4 123.5(15)
C9 C3 C4 120.5(16)
N6 C30 C29 121.5(16)
C28 C27 C26 117.9(15)
C12 C13 C19 118.2(12)
C12 C13 C14 122.1(13)
C19 C13 C14 119.7(13)
C5 C4 C8 116.4(14)
C5 C4 C3 120.8(14)
C8 C4 C3 122.7(14)
C11 C12 C13 121.7(15)
C18 C14 C15 119.8(14)
C18 C14 C13 122.0(14)
C15 C14 C13 118.2(14)
C31 N7 C40 113.1(18)
C6 N2 C7 119.1(13)
C6 N2 Cu1 122.1(11)
C7 N2 Cu1 118.2(12)
C19 C20 N3 121.1(13)
C4 C5 C6 120.5(15)
N5 C21 C22 123.1(17)
N3 C11 C12 119.3(15)
C33 C39 C40 117.9(16)
N8 C37 C38 117.0(17)
C16 C15 C14 113.9(16)
C28 C29 C30 116.3(15)
C7 C8 C4 121.7(15)
C18 C17 N4 120.6(17)
C36 C35 C34 118.8(18)
C3 C2 C1 125(2)
C37 N8 C36 120.0(17)
C24 C23 C22 119.4(16)
N7 C40 C39 125.6(19)
C23 C24 C25 119.6(16)
C34 C38 C37 127.1(17)
C33 C32 C31 115.9(19)
C21 C22 C23 117.4(17)
N2 C6 C5 122.0(14)
C27 C28 C29 121.8(14)
C17 C18 C14 121.6(16)
N2 C7 C8 120.2(16)
N4 C16 C15 127.4(16)
C10 N1 C1 122.0(18)
C3 C9 C10 118.5(19)
N1 C10 C9 121.1(19)
N8 C36 C35 122(2)
N1 C1 C2 118(2)
N7 C31 C32 127.9(19)

loop_
_geom_bond_atom_site_label_1
_geom_bond_atom_site_label_2
_geom_bond_distance
Mo1 O12 1.679(9)
Mo1 O34 1.829(9)
Mo1 O31 1.840(9)
Mo1 O20 1.997(10)
Mo1 O29 2.013(10)
Mo1 O13 2.331(8)
Mo2 O9 1.674(9)
Mo2 O10 1.830(9)
Mo2 O5 1.875(9)
Mo2 O17 1.958(9)
Mo2 O1 2.037(9)
Mo2 O36 2.345(8)
Mo3 O23 1.666(9)
Mo3 O1 1.825(9)
Mo3 O11 1.846(9)
Mo3 O33 2.022(9)
Mo3 O3 2.027(9)
Mo3 O36 2.370(8)
Mo4 O28 1.694(9)
Mo4 O29 1.814(10)
Mo4 O40 1.860(9)
Mo4 O26 2.020(9)
Mo4 O8 2.021(9)
Mo4 O37 2.350(8)
Mo5 O32 1.695(10)
Mo5 O39 1.851(9)
Mo5 O17 1.852(10)
Mo5 O7 1.983(10)
Mo5 O25 2.012(10)
Mo5 O27 2.377(8)
Mo6 O15 1.659(8)
Mo6 O35 1.833(9)
Mo6 O21 1.834(11)
Mo6 O40 2.011(10)
Mo6 O2 2.029(9)
Mo6 O37 2.347(8)
Mo7 O4 1.686(10)
Mo7 O22 1.800(10)
Mo7 O30 1.861(9)
Mo7 O11 1.964(10)
Mo7 O39 2.049(10)
Mo7 O27 2.354(8)
Mo8 O14 1.696(9)
Mo8 O25 1.823(10)
Mo8 O8 1.848(9)
Mo8 O10 2.013(9)
Mo8 O21 2.022(10)
Mo8 O37 2.352(9)
Mo9 O38 1.680(9)
Mo9 O2 1.803(10)
Mo9 O20 1.909(10)
Mo9 O6 1.980(9)
Mo9 O24 2.027(9)
Mo9 O13 2.360(8)
Mo10 O16 1.659(9)
Mo10 O26 1.807(9)
Mo10 O7 1.864(10)
Mo10 O34 2.009(9)
Mo10 O30 2.048(10)
Mo10 O27 2.334(8)
Mo11 O19 1.696(9)
Mo11 O33 1.839(9)
Mo11 O6 1.845(9)
Mo11 O5 1.983(9)
Mo11 O35 2.017(9)
Mo11 O36 2.343(7)
Mo12 O18 1.679(9)
Mo12 O24 1.814(9)
Mo12 O3 1.818(9)
Mo12 O31 2.029(9)
Mo12 O22 2.036(9)
Mo12 O13 2.377(9)
Si1 O36 1.618(8)
Si1 O13 1.618(9)
Si1 O27 1.624(9)
Si1 O37 1.636(9)
Cu1 N5 1.987(11)
Cu1 N6 1.990(11)
Cu1 N4 2.004(13)
Cu1 N2 2.016(12)
N4 C16 1.32(2)
N4 C17 1.40(2)
C34 C38 1.36(2)
C34 C35 1.42(2)
C34 C33 1.47(2)
C33 C32 1.37(2)
C33 C39 1.38(2)
C19 C20 1.35(2)
C19 C13 1.40(2)
N5 C21 1.326(19)
N5 C25 1.369(17)
C26 N6 1.323(18)
C26 C27 1.415(17)
C26 C25 1.470(19)
C25 C24 1.370(19)
N3 C11 1.36(2)
N3 C20 1.37(2)
N6 C30 1.327(18)
C3 C2 1.37(2)
C3 C9 1.40(2)
C3 C4 1.48(2)
C30 C29 1.405(19)
C27 C28 1.36(2)
C13 C12 1.36(2)
C13 C14 1.491(19)
C4 C5 1.36(2)
C4 C8 1.38(2)
C12 C11 1.36(2)
C14 C18 1.39(2)
C14 C15 1.42(2)
N7 C31 1.30(3)
N7 C40 1.31(2)
N2 C6 1.31(2)
N2 C7 1.35(2)
C5 C6 1.38(2)
C21 C22 1.36(2)
C39 C40 1.42(2)
C37 N8 1.35(2)
C37 C38 1.37(2)
C15 C16 1.40(2)
C29 C28 1.40(2)
C8 C7 1.36(2)
C17 C18 1.35(2)
C35 C36 1.40(3)
C2 C1 1.38(2)
N8 C36 1.37(2)
C23 C24 1.36(2)
C23 C22 1.42(3)
C32 C31 1.42(3)
N1 C10 1.28(3)
N1 C1 1.37(3)
C9 C10 1.47(3)
